data_4072754
loop_
_publ_author_name
'Liao, Chuang-Yi'
'Chan, Kai-Ting'
'Zeng, Jing-Yao'
'Hu, Ching-Han'
'Tu, Cheng-Yi'
'Lee, Hon Man'

_publ_section_title
;
 Nonchelate and Chelate Complexes of Palladium(II) with N-Heterocyclic
 Carbene Ligands of Amido Functionality
;
_journal_issue 7
_journal_name_full Organometallics
_journal_page_first 1692
_journal_paper_doi 10.1021/om0610041
_journal_volume 26
_journal_year 2007
_chemical_formula_moiety 'C36 H32 N6 O2 Pd, 2(C H4 O)'
_chemical_formula_sum 'C38 H40 N6 O4 Pd'
_chemical_formula_weight 751.16
_space_group_IT_number 15
_symmetry_cell_setting monoclinic
_symmetry_Int_Tables_number 15
_symmetry_space_group_name_Hall '-C 2yc'
_symmetry_space_group_name_H-M 'C 1 2/c 1'
_atom_sites_solution_hydrogens geom
_atom_sites_solution_primary direct
_atom_sites_solution_secondary difmap
_audit_creation_method SHELXL-97
_cell_angle_alpha 90.00
_cell_angle_beta 100.240(2)
_cell_angle_gamma 90.00
_cell_formula_units_Z 4
_cell_length_a 16.6080(4)
_cell_length_b 15.6949(4)
_cell_length_c 14.2159(4)
_cell_measurement_temperature 150(2)
_cell_volume 3646.51(17)
_computing_cell_refinement 'SAINT v6.280a (Bruker, 2004)'
_computing_data_collection 'APEX2 v1.0-22 (Bruker, 2004)'
_computing_data_reduction 'SAINT v6.280a (Bruker, 2004)'
_computing_molecular_graphics 'SHELXTL 5.1'
_computing_publication_material 'SHELXTL 5.1'
_computing_structure_refinement 'SHELXTL 5.1'
_computing_structure_solution 'SHELXTL 5.1 (Sheldrick, 1998)'
_diffrn_ambient_temperature 150(2)
_diffrn_measured_fraction_theta_full 0.998
_diffrn_measured_fraction_theta_max 0.998
_diffrn_measurement_device_type 'Bruker SMART APEX II'
_diffrn_measurement_method \w
_diffrn_radiation_monochromator graphite
_diffrn_radiation_probe x-ray
_diffrn_radiation_type MoK\a
_diffrn_radiation_wavelength 0.71073
_diffrn_reflns_av_R_equivalents 0.0377
_diffrn_reflns_av_sigmaI/netI 0.0300
_diffrn_reflns_limit_h_max 21
_diffrn_reflns_limit_h_min -22
_diffrn_reflns_limit_k_max 21
_diffrn_reflns_limit_k_min -21
_diffrn_reflns_limit_l_max 18
_diffrn_reflns_limit_l_min -19
_diffrn_reflns_number 25018
_diffrn_reflns_theta_full 28.63
_diffrn_reflns_theta_max 28.63
_diffrn_reflns_theta_min 1.80
_diffrn_source 'fine-focus sealed tube'
_diffrn_standards_decay_% 0
_diffrn_standards_interval_count 0
_diffrn_standards_interval_time 0
_diffrn_standards_number 0
_exptl_absorpt_coefficient_mu 0.556
_exptl_absorpt_correction_T_max 0.8969
_exptl_absorpt_correction_T_min 0.8421
_exptl_absorpt_correction_type multi-scan
_exptl_absorpt_process_details 'SADABS 2.10 (Sheldrick, 2003)'
_exptl_crystal_colour colorless
_exptl_crystal_density_diffrn 1.368
_exptl_crystal_density_method 'not measured'
_exptl_crystal_description rod
_exptl_crystal_F_000 1552
_exptl_crystal_size_max 0.32
_exptl_crystal_size_mid 0.25
_exptl_crystal_size_min 0.20
_refine_diff_density_max 0.384
_refine_diff_density_min -0.435
_refine_diff_density_rms 0.058
_refine_ls_extinction_method none
_refine_ls_goodness_of_fit_ref 0.812
_refine_ls_hydrogen_treatment constr
_refine_ls_matrix_type full
_refine_ls_number_parameters 248
_refine_ls_number_reflns 4676
_refine_ls_number_restraints 48
_refine_ls_restrained_S_all 0.809
_refine_ls_R_factor_all 0.0369
_refine_ls_R_factor_gt 0.0264
_refine_ls_shift/su_max 0.010
_refine_ls_shift/su_mean 0.001
_refine_ls_structure_factor_coef Fsqd
_refine_ls_weighting_details 'calc w=1/[\s^2^(Fo^2^)+(0.0549P)^2^+3.8147P] where P=(Fo^2^+2Fc^2^)/3'
_refine_ls_weighting_scheme calc
_refine_ls_wR_factor_gt 0.0668
_refine_ls_wR_factor_ref 0.0729
_reflns_number_gt 4004
_reflns_number_total 4676
_reflns_threshold_expression I>2\s
_cod_data_source_file om0610041si20061221_100443.cif
_cod_data_source_block cis-6a
_cod_original_cell_volume 3646.51(16)
_cod_original_sg_symbol_H-M 'C 2/c'
_cod_database_code 4072754

loop_
_symmetry_equiv_pos_as_xyz
'x, y, z'
'-x, y, -z+1/2'
'x+1/2, y+1/2, z'
'-x+1/2, y+1/2, -z+1/2'
'-x, -y, -z'
'x, -y, z-1/2'
'-x+1/2, -y+1/2, -z'
'x+1/2, -y+1/2, z-1/2'

loop_
_atom_site_label
_atom_site_type_symbol
_atom_site_fract_x
_atom_site_fract_y
_atom_site_fract_z
_atom_site_U_iso_or_equiv
_atom_site_adp_type
_atom_site_occupancy
_atom_site_symmetry_multiplicity
_atom_site_calc_flag
_atom_site_refinement_flags
_atom_site_disorder_assembly
_atom_site_disorder_group
C1 C 0.08535(9) 0.12728(10) 0.29671(11) 0.0210(3) Uani 1 1 d . . .
C2 C 0.17852(11) 0.02178(11) 0.32530(14) 0.0299(4) Uani 1 1 d . . .
H2 H 0.2079 -0.0289 0.3173 0.036 Uiso 1 1 calc R . .
C3 C 0.19388(11) 0.07638(11) 0.39970(13) 0.0286(4) Uani 1 1 d . . .
H3 H 0.2361 0.0718 0.4542 0.034 Uiso 1 1 calc R . .
C4 C 0.08063(11) 0.01828(11) 0.16784(13) 0.0266(4) Uani 1 1 d . . .
H4A H 0.0203 0.0139 0.1587 0.032 Uiso 1 1 calc R A 1
H4B H 0.1028 -0.0399 0.1641 0.032 Uiso 1 1 calc R A 1
C5 C 0.1037(5) 0.0716(4) 0.0891(4) 0.0305(18) Uani 0.60 1 d PU B 1
C6 C 0.1844(4) 0.0937(4) 0.0871(4) 0.0407(10) Uani 0.60 1 d PU B 1
H6A H 0.2265 0.0743 0.1367 0.049 Uiso 0.60 1 calc PR B 1
C7 C 0.2049(3) 0.1436(3) 0.0142(3) 0.0487(10) Uani 0.60 1 d PU B 1
H7A H 0.2603 0.1584 0.0133 0.058 Uiso 0.60 1 calc PR B 1
C8 C 0.1426(4) 0.1713(3) -0.0570(3) 0.0470(10) Uani 0.60 1 d PU B 1
H8A H 0.1559 0.2058 -0.1070 0.056 Uiso 0.60 1 calc PR B 1
C9 C 0.0615(4) 0.1505(3) -0.0578(3) 0.0446(10) Uani 0.60 1 d PU B 1
H9A H 0.0197 0.1700 -0.1077 0.054 Uiso 0.60 1 calc PR B 1
C10 C 0.0425(5) 0.1008(3) 0.0155(3) 0.0345(10) Uani 0.60 1 d PU B 1
H10A H -0.0129 0.0862 0.0159 0.041 Uiso 0.60 1 calc PR B 1
C5A C 0.1131(6) 0.0677(6) 0.0911(6) 0.041(4) Uiso 0.40 1 d PGU B 2
C6A C 0.1974(5) 0.0768(6) 0.1000(5) 0.051(3) Uiso 0.40 1 d PGU B 2
H6AA H 0.2327 0.0514 0.1523 0.062 Uiso 0.40 1 calc PR B 2
C7A C 0.2299(3) 0.1232(5) 0.0323(6) 0.064(3) Uiso 0.40 1 d PGU B 2
H7AA H 0.2875 0.1294 0.0383 0.077 Uiso 0.40 1 calc PR B 2
C8A C 0.1782(4) 0.1604(4) -0.0443(5) 0.057(2) Uiso 0.40 1 d PGU B 2
H8AA H 0.2004 0.1921 -0.0906 0.069 Uiso 0.40 1 calc PR B 2
C9A C 0.0939(4) 0.1513(5) -0.0531(5) 0.054(3) Uiso 0.40 1 d PGU B 2
H9AA H 0.0585 0.1768 -0.1055 0.064 Uiso 0.40 1 calc PR B 2
C10A C 0.0614(4) 0.1050(6) 0.0146(7) 0.049(3) Uiso 0.40 1 d PGU B 2
H10B H 0.0038 0.0988 0.0085 0.058 Uiso 0.40 1 calc PR B 2
C11 C 0.13237(11) 0.21790(10) 0.43730(12) 0.0259(3) Uani 1 1 d . . .
H11A H 0.1771 0.2168 0.4936 0.031 Uiso 1 1 calc R . .
H11B H 0.0797 0.2196 0.4608 0.031 Uiso 1 1 calc R . .
C12 C 0.14042(10) 0.29797(10) 0.37814(13) 0.0253(3) Uani 1 1 d . C .
C13 C 0.0975(3) 0.3697(3) 0.2270(4) 0.0246(12) Uani 0.60 1 d P C 1
C14 C 0.0906(4) 0.3506(4) 0.1317(4) 0.0321(12) Uani 0.60 1 d P C 1
H14A H 0.0854 0.2928 0.1117 0.039 Uiso 0.60 1 calc PR C 1
C15 C 0.0910(3) 0.4142(4) 0.0641(4) 0.0449(10) Uani 0.60 1 d P C 1
H15A H 0.0855 0.3997 -0.0016 0.054 Uiso 0.60 1 calc PR C 1
C16 C 0.0994(3) 0.4978(3) 0.0919(4) 0.0413(9) Uani 0.60 1 d P C 1
H16A H 0.1010 0.5411 0.0456 0.050 Uiso 0.60 1 calc PR C 1
C17 C 0.1055(2) 0.5188(2) 0.1867(4) 0.0377(9) Uani 0.60 1 d P C 1
H17A H 0.1095 0.5768 0.2061 0.045 Uiso 0.60 1 calc PR C 1
C18 C 0.1056(3) 0.4546(3) 0.2536(4) 0.0331(9) Uani 0.60 1 d P C 1
H18A H 0.1115 0.4692 0.3193 0.040 Uiso 0.60 1 calc PR C 1
C13A C 0.0925(6) 0.3775(3) 0.2404(5) 0.024(3) Uiso 0.40 1 d PGU C 2
C14A C 0.0876(6) 0.3656(3) 0.1426(5) 0.042(4) Uiso 0.40 1 d PGU C 2
H14B H 0.0840 0.3097 0.1167 0.051 Uiso 0.40 1 calc PR C 2
C15A C 0.0879(5) 0.4356(4) 0.0828(3) 0.046(3) Uiso 0.40 1 d PGU C 2
H15B H 0.0846 0.4275 0.0160 0.055 Uiso 0.40 1 calc PR C 2
C16A C 0.0932(4) 0.5175(3) 0.1207(3) 0.0365(19) Uiso 0.40 1 d PGU C 2
H16B H 0.0934 0.5653 0.0798 0.044 Uiso 0.40 1 calc PR C 2
C17A C 0.0981(3) 0.5294(3) 0.2184(4) 0.0352(18) Uiso 0.40 1 d PGU C 2
H17B H 0.1017 0.5853 0.2443 0.042 Uiso 0.40 1 calc PR C 2
C18A C 0.0978(4) 0.4594(4) 0.2783(3) 0.0233(16) Uiso 0.40 1 d PGU C 2
H18B H 0.1011 0.4675 0.3451 0.028 Uiso 0.40 1 calc PR C 2
C19 C 0.3170(2) 0.25108(16) 0.2936(2) 0.0666(8) Uani 1 1 d . . .
H19A H 0.2691 0.2379 0.2448 0.100 Uiso 1 1 calc R . .
H19B H 0.3130 0.2205 0.3527 0.100 Uiso 1 1 calc R . .
H19C H 0.3668 0.2334 0.2709 0.100 Uiso 1 1 calc R . .
N1 N 0.11158(8) 0.05384(9) 0.26268(10) 0.0236(3) Uani 1 1 d . B .
N2 N 0.13591(8) 0.14032(9) 0.38075(10) 0.0223(3) Uani 1 1 d . . .
N3 N 0.08976(9) 0.30305(8) 0.29517(11) 0.0238(3) Uani 1 1 d . . .
O1 O 0.19476(8) 0.35055(8) 0.41242(10) 0.0346(3) Uani 1 1 d . . .
O2 O 0.31992(11) 0.33873(10) 0.31123(14) 0.0558(4) Uani 1 1 d . . .
H2A H 0.2820 0.3524 0.3377 0.084 Uiso 1 1 d R . .
Pd1 Pd 0.0000 0.211580(10) 0.2500 0.01909(6) Uani 1 2 d S . .

loop_
_atom_site_aniso_label
_atom_site_aniso_U_11
_atom_site_aniso_U_22
_atom_site_aniso_U_33
_atom_site_aniso_U_23
_atom_site_aniso_U_13
_atom_site_aniso_U_12
C1 0.0184(7) 0.0217(7) 0.0209(8) -0.0011(6) -0.0023(6) -0.0006(6)
C2 0.0275(9) 0.0264(8) 0.0322(10) 0.0019(7) -0.0047(7) 0.0071(7)
C3 0.0250(8) 0.0271(8) 0.0294(9) 0.0038(7) -0.0072(7) 0.0035(7)
C4 0.0280(9) 0.0239(8) 0.0254(9) -0.0066(7) -0.0022(7) 0.0010(6)
C5 0.047(3) 0.022(2) 0.023(2) -0.0154(13) 0.0082(16) -0.0034(15)
C6 0.045(2) 0.044(2) 0.033(2) -0.0107(18) 0.0072(18) -0.010(2)
C7 0.053(3) 0.048(2) 0.047(3) -0.006(2) 0.013(2) -0.018(2)
C8 0.063(3) 0.047(2) 0.035(2) -0.0045(16) 0.018(2) -0.010(2)
C9 0.066(3) 0.041(2) 0.0253(19) -0.0024(14) 0.0041(19) -0.004(2)
C10 0.054(2) 0.0271(19) 0.021(2) -0.0046(12) 0.0042(17) 0.0012(18)
C11 0.0282(8) 0.0258(8) 0.0201(8) -0.0038(6) -0.0052(6) -0.0010(6)
C12 0.0237(8) 0.0227(8) 0.0266(9) -0.0042(6) -0.0027(6) 0.0008(6)
C13 0.0105(16) 0.0257(18) 0.035(2) 0.0025(16) -0.0040(15) -0.0007(12)
C14 0.034(2) 0.0363(18) 0.0240(19) 0.0068(16) -0.0010(14) -0.0005(16)
C15 0.047(3) 0.055(3) 0.031(2) 0.015(2) 0.0029(18) -0.001(2)
C16 0.036(2) 0.043(2) 0.043(2) 0.016(2) 0.0025(18) -0.0032(16)
C17 0.042(2) 0.0240(16) 0.046(3) 0.0034(16) 0.0061(19) -0.0068(13)
C18 0.033(2) 0.0335(19) 0.033(2) 0.0000(17) 0.0070(19) -0.0033(13)
C19 0.109(2) 0.0407(13) 0.0584(17) -0.0043(12) 0.0367(17) -0.0106(15)
N1 0.0227(7) 0.0226(6) 0.0229(7) -0.0008(5) -0.0031(6) 0.0020(5)
N2 0.0215(7) 0.0217(6) 0.0206(7) 0.0011(5) -0.0050(5) 0.0003(5)
N3 0.0206(7) 0.0220(7) 0.0257(8) 0.0016(5) -0.0040(6) -0.0022(5)
O1 0.0321(7) 0.0278(6) 0.0368(7) -0.0045(5) -0.0128(6) -0.0062(5)
O2 0.0663(11) 0.0343(8) 0.0717(12) 0.0045(8) 0.0254(9) -0.0115(7)
Pd1 0.01676(9) 0.01871(9) 0.01880(10) 0.000 -0.00498(6) 0.000

loop_
_atom_type_symbol
_atom_type_description
_atom_type_scat_dispersion_real
_atom_type_scat_dispersion_imag
_atom_type_scat_source
C C 0.0033 0.0016 'International Tables Vol C Tables 4.2.6.8 and 6.1.1.4'
H H 0.0000 0.0000 'International Tables Vol C Tables 4.2.6.8 and 6.1.1.4'
N N 0.0061 0.0033 'International Tables Vol C Tables 4.2.6.8 and 6.1.1.4'
O O 0.0106 0.0060 'International Tables Vol C Tables 4.2.6.8 and 6.1.1.4'
Pd Pd -0.9988 1.0072 'International Tables Vol C Tables 4.2.6.8 and 6.1.1.4'

loop_
_geom_angle_atom_site_label_1
_geom_angle_atom_site_label_2
_geom_angle_atom_site_label_3
_geom_angle
_geom_angle_site_symmetry_1
_geom_angle_site_symmetry_3
N2 C1 N1 104.89(13) . .
N2 C1 Pd1 119.69(12) . .
N1 C1 Pd1 135.37(12) . .
C3 C2 N1 106.88(15) . .
C3 C2 H2 126.6 . .
N1 C2 H2 126.6 . .
C2 C3 N2 106.25(15) . .
C2 C3 H3 126.9 . .
N2 C3 H3 126.9 . .
N1 C4 C5 112.3(2) . .
N1 C4 C5A 110.9(4) . .
N1 C4 H4A 109.1 . .
C5 C4 H4A 109.1 . .
C5A C4 H4A 115.1 . .
N1 C4 H4B 109.1 . .
C5 C4 H4B 109.1 . .
C5A C4 H4B 104.6 . .
H4A C4 H4B 107.9 . .
C10 C5 C6 118.5(5) . .
C10 C5 C4 119.5(5) . .
C6 C5 C4 122.0(5) . .
C5 C6 C7 121.4(5) . .
C5 C6 H6A 119.3 . .
C7 C6 H6A 119.3 . .
C8 C7 C6 118.2(4) . .
C8 C7 H7A 120.9 . .
C6 C7 H7A 120.9 . .
C9 C8 C7 122.2(4) . .
C9 C8 H8A 118.9 . .
C7 C8 H8A 118.9 . .
C8 C9 C10 118.6(5) . .
C8 C9 H9A 120.7 . .
C10 C9 H9A 120.7 . .
C9 C10 C5 121.1(6) . .
C9 C10 H10A 119.5 . .
C5 C10 H10A 119.5 . .
C6A C5A C10A 120.0 . .
C6A C5A C4 118.0(6) . .
C10A C5A C4 122.0(6) . .
C7A C6A C5A 120.0 . .
C7A C6A H6AA 120.0 . .
C5A C6A H6AA 120.0 . .
C6A C7A C8A 120.0 . .
C6A C7A H7AA 120.0 . .
C8A C7A H7AA 120.0 . .
C9A C8A C7A 120.0 . .
C9A C8A H8AA 120.0 . .
C7A C8A H8AA 120.0 . .
C8A C9A C10A 120.0 . .
C8A C9A H9AA 120.0 . .
C10A C9A H9AA 120.0 . .
C9A C10A C5A 120.0 . .
C9A C10A H10B 120.0 . .
C5A C10A H10B 120.0 . .
N2 C11 C12 111.38(14) . .
N2 C11 H11A 109.4 . .
C12 C11 H11A 109.4 . .
N2 C11 H11B 109.4 . .
C12 C11 H11B 109.4 . .
H11A C11 H11B 108.0 . .
O1 C12 N3 127.25(16) . .
O1 C12 C11 116.95(15) . .
N3 C12 C11 115.79(14) . .
C14 C13 C18 117.8(4) . .
C14 C13 N3 120.1(4) . .
C18 C13 N3 121.9(5) . .
C13 C14 C15 121.2(6) . .
C13 C14 H14A 119.4 . .
C15 C14 H14A 119.4 . .
C16 C15 C14 120.1(6) . .
C16 C15 H15A 119.9 . .
C14 C15 H15A 119.9 . .
C15 C16 C17 120.0(3) . .
C15 C16 H16A 120.0 . .
C17 C16 H16A 120.0 . .
C16 C17 C18 119.3(4) . .
C16 C17 H17A 120.4 . .
C18 C17 H17A 120.4 . .
C17 C18 C13 121.6(5) . .
C17 C18 H18A 119.2 . .
C13 C18 H18A 119.2 . .
C14A C13A C18A 120.0 . .
C14A C13A N3 116.1(5) . .
C18A C13A N3 123.9(5) . .
C13A C14A C15A 120.0 . .
C13A C14A H14B 120.0 . .
C15A C14A H14B 120.0 . .
C16A C15A C14A 120.0 . .
C16A C15A H15B 120.0 . .
C14A C15A H15B 120.0 . .
C15A C16A C17A 120.0 . .
C15A C16A H16B 120.0 . .
C17A C16A H16B 120.0 . .
C16A C17A C18A 120.0 . .
C16A C17A H17B 120.0 . .
C18A C17A H17B 120.0 . .
C17A C18A C13A 120.0 . .
C17A C18A H18B 120.0 . .
C13A C18A H18B 120.0 . .
O2 C19 H19A 109.5 . .
O2 C19 H19B 109.5 . .
H19A C19 H19B 109.5 . .
O2 C19 H19C 109.5 . .
H19A C19 H19C 109.5 . .
H19B C19 H19C 109.5 . .
C1 N1 C2 110.58(14) . .
C1 N1 C4 124.85(14) . .
C2 N1 C4 124.16(14) . .
C1 N2 C3 111.39(14) . .
C1 N2 C11 122.18(13) . .
C3 N2 C11 126.16(14) . .
C12 N3 C13A 117.7(4) . .
C12 N3 C13 121.5(2) . .
C12 N3 Pd1 122.60(11) . .
C13A N3 Pd1 119.5(4) . .
C13 N3 Pd1 115.7(2) . .
C19 O2 H2A 109.6 . .
C1 Pd1 C1 95.42(9) 2 .
C1 Pd1 N3 178.10(6) 2 .
C1 Pd1 N3 85.77(6) . .
C1 Pd1 N3 85.77(6) 2 2
C1 Pd1 N3 178.10(6) . 2
N3 Pd1 N3 93.07(8) . 2

loop_
_geom_bond_atom_site_label_1
_geom_bond_atom_site_label_2
_geom_bond_distance
_geom_bond_site_symmetry_2
C1 N2 1.3482(19) .
C1 N1 1.352(2) .
C1 Pd1 1.9662(15) .
C2 C3 1.350(3) .
C2 N1 1.389(2) .
C2 H2 0.9500 .
C3 N2 1.383(2) .
C3 H3 0.9500 .
C4 N1 1.465(2) .
C4 C5 1.501(5) .
C4 C5A 1.514(6) .
C4 H4A 0.9900 .
C4 H4B 0.9900 .
C5 C10 1.400(7) .
C5 C6 1.390(6) .
C6 C7 1.389(7) .
C6 H6A 0.9500 .
C7 C8 1.383(7) .
C7 H7A 0.9500 .
C8 C9 1.384(7) .
C8 H8A 0.9500 .
C9 C10 1.382(6) .
C9 H9A 0.9500 .
C10 H10A 0.9500 .
C5A C6A 1.3900 .
C5A C10A 1.3900 .
C6A C7A 1.3900 .
C6A H6AA 0.9500 .
C7A C8A 1.3900 .
C7A H7AA 0.9500 .
C8A C9A 1.3900 .
C8A H8AA 0.9500 .
C9A C10A 1.3900 .
C9A H9AA 0.9500 .
C10A H10B 0.9500 .
C11 N2 1.466(2) .
C11 C12 1.531(2) .
C11 H11A 0.9900 .
C11 H11B 0.9900 .
C12 O1 1.256(2) .
C12 N3 1.324(2) .
C13 C14 1.372(8) .
C13 C18 1.386(6) .
C13 N3 1.447(4) .
C14 C15 1.386(5) .
C14 H14A 0.9500 .
C15 C16 1.370(8) .
C15 H15A 0.9500 .
C16 C17 1.374(7) .
C16 H16A 0.9500 .
C17 C18 1.385(5) .
C17 H17A 0.9500 .
C18 H18A 0.9500 .
C13A C14A 1.3900 .
C13A C18A 1.3900 .
C13A N3 1.410(5) .
C14A C15A 1.3900 .
C14A H14B 0.9500 .
C15A C16A 1.3900 .
C15A H15B 0.9500 .
C16A C17A 1.3900 .
C16A H16B 0.9500 .
C17A C18A 1.3900 .
C17A H17B 0.9500 .
C18A H18B 0.9500 .
C19 O2 1.398(3) .
C19 H19A 0.9800 .
C19 H19B 0.9800 .
C19 H19C 0.9800 .
N3 Pd1 2.0869(13) .
O2 H2A 0.8179 .
Pd1 C1 1.9662(15) 2
Pd1 N3 2.0870(13) 2
